data_4502492
loop_
_publ_author_name
'Li, Dong-Ping'
'Zhou, Xin-Hui'
'Liang, Xiao-Qiang'
'Li, Cheng-Hui'
'Chen, Chao'
'Liu, Jian'
'You, Xiao-Zeng'

_publ_section_title
;
 Novel Structural Diversity of Triazolate-Based Coordination Polymers
 Generated Solvothermally with Anions
;
_journal_issue 5
_journal_name_full 'Crystal Growth &amp; Design'
_journal_page_first 2136
_journal_paper_doi 10.1021/cg9012894
_journal_volume 10
_journal_year 2010
_chemical_formula_sum 'C6 H8 Cd2 N10 O4'
_chemical_formula_weight 509.02
_chemical_name_systematic
; 
 ? 
;
_space_group_IT_number 61
_symmetry_cell_setting orthorhombic
_symmetry_space_group_name_Hall '-P 2bc 2ac'
_symmetry_space_group_name_H-M 'P c a b'
_atom_sites_solution_hydrogens geom
_atom_sites_solution_primary direct
_atom_sites_solution_secondary difmap
_audit_creation_method SHELXL-97
_cell_angle_alpha 90.00
_cell_angle_beta 90.00
_cell_angle_gamma 90.00
_cell_formula_units_Z 8
_cell_length_a 8.0222(8)
_cell_length_b 18.1099(18)
_cell_length_c 21.954(2)
_cell_measurement_temperature 291(2)
_cell_volume 3189.5(5)
_computing_cell_refinement SMART
_computing_data_collection 'SMART (Bruker, 2000)'
_computing_data_reduction 'SAINT (Bruker, 2000)'
_computing_molecular_graphics 'SHELXL-97 (Sheldrick, 1997)'
_computing_publication_material 'SHELXL-97 (Sheldrick, 1997)'
_computing_structure_refinement 'SHELXL-97 (Sheldrick, 1997)'
_computing_structure_solution 'SHELXS-97 (Sheldrick, 1990)'
_diffrn_ambient_temperature 291(2)
_diffrn_measured_fraction_theta_full 0.997
_diffrn_measured_fraction_theta_max 0.997
_diffrn_measurement_device_type 'Bruker Smart Aepex CCD'
_diffrn_measurement_method 'phi and omega scans'
_diffrn_radiation_monochromator graphite
_diffrn_radiation_source 'fine-focus sealed tube'
_diffrn_radiation_type MoK\a
_diffrn_radiation_wavelength 0.71073
_diffrn_reflns_av_R_equivalents 0.0780
_diffrn_reflns_av_sigmaI/netI 0.0400
_diffrn_reflns_limit_h_max 9
_diffrn_reflns_limit_h_min -9
_diffrn_reflns_limit_k_max 17
_diffrn_reflns_limit_k_min -22
_diffrn_reflns_limit_l_max 26
_diffrn_reflns_limit_l_min -26
_diffrn_reflns_number 15843
_diffrn_reflns_theta_full 25.99
_diffrn_reflns_theta_max 25.99
_diffrn_reflns_theta_min 2.17
_exptl_absorpt_coefficient_mu 2.699
_exptl_absorpt_correction_T_max 0.7205
_exptl_absorpt_correction_T_min 0.6569
_exptl_absorpt_correction_type multi-scan
_exptl_absorpt_process_details 'SADABS; Bruker, 2000'
_exptl_crystal_colour colorless
_exptl_crystal_density_diffrn 2.120
_exptl_crystal_density_method 'not measured'
_exptl_crystal_description block
_exptl_crystal_F_000 1936
_exptl_crystal_size_max 0.17
_exptl_crystal_size_mid 0.15
_exptl_crystal_size_min 0.13
_refine_diff_density_max 1.693
_refine_diff_density_min -1.692
_refine_diff_density_rms 0.250
_refine_ls_extinction_method none
_refine_ls_goodness_of_fit_ref 1.285
_refine_ls_hydrogen_treatment constr
_refine_ls_matrix_type full
_refine_ls_number_parameters 226
_refine_ls_number_reflns 3119
_refine_ls_number_restraints 60
_refine_ls_restrained_S_all 1.277
_refine_ls_R_factor_all 0.0818
_refine_ls_R_factor_gt 0.0804
_refine_ls_shift/su_max 0.001
_refine_ls_shift/su_mean 0.000
_refine_ls_structure_factor_coef Fsqd
_refine_ls_weighting_details 'calc w=1/[\s^2^(Fo^2^)+(0.0343P)^2^+104.7339P] where P=(Fo^2^+2Fc^2^)/3'
_refine_ls_weighting_scheme calc
_refine_ls_wR_factor_gt 0.1821
_refine_ls_wR_factor_ref 0.1827
_reflns_number_gt 3060
_reflns_number_total 3119
_reflns_threshold_expression >2sigma(I)
_cod_data_source_file cg9012894_si_004.cif
_cod_data_source_block pcab
_cod_depositor_comments
;
The following automatic conversions were performed:

'_symmetry_cell_setting' value 'Orthorhombic' changed to
'orthorhombic' according to
/home/saulius/struct/CIF-dictionaries/cif_core.dic dictionary named
'cif_core.dic' version 2.4.2 from 2011-04-26.

Automatic conversion script
Id: cif_fix_values 1715 2011-07-08 13:25:40Z adriana 
;
_cod_original_cell_volume 3189.5(6)
_cod_original_sg_symbol_H-M pcab
_cod_database_code 4502492

loop_
_symmetry_equiv_pos_as_xyz
'x, y, z'
'-x, -y+1/2, z+1/2'
'x+1/2, -y, -z+1/2'
'-x+1/2, y+1/2, -z'
'-x, -y, -z'
'x, y-1/2, -z-1/2'
'-x-1/2, y, z-1/2'
'x-1/2, -y-1/2, z'

loop_
_atom_site_label
_atom_site_type_symbol
_atom_site_fract_x
_atom_site_fract_y
_atom_site_fract_z
_atom_site_U_iso_or_equiv
_atom_site_adp_type
_atom_site_occupancy
_atom_site_symmetry_multiplicity
_atom_site_calc_flag
_atom_site_refinement_flags
_atom_site_disorder_assembly
_atom_site_disorder_group
Cd1 Cd 0.76819(11) 0.09132(5) 0.13978(4) 0.0226(3) Uani 1 1 d . . .
Cd2 Cd 0.53989(10) 0.25271(4) 0.39004(3) 0.0185(2) Uani 1 1 d . . .
C1 C 0.5898(16) 0.1667(7) 0.0205(5) 0.029(3) Uani 1 1 d . . .
H1 H 0.4827 0.1636 0.0366 0.035 Uiso 1 1 calc R A .
C2 C 0.8459(16) 0.1575(8) 0.0091(6) 0.030(3) Uani 1 1 d . . .
H2 H 0.9576 0.1461 0.0155 0.036 Uiso 1 1 calc R A .
C3 C 0.6671(17) -0.0736(7) 0.1109(7) 0.033(3) Uani 1 1 d . . .
H3 H 0.5576 -0.0577 0.1061 0.039 Uiso 1 1 calc R A .
C4 C 0.9227(17) -0.0756(7) 0.1257(6) 0.031(3) Uani 1 1 d . . .
H4 H 1.0318 -0.0606 0.1329 0.038 Uiso 1 1 calc R A .
C5 C 0.9094(16) 0.1560(7) 0.2655(6) 0.030(3) Uani 1 1 d . . .
H5 H 1.0164 0.1390 0.2570 0.036 Uiso 1 1 calc R A .
C6 C 0.6566(15) 0.1791(7) 0.2584(5) 0.025(3) Uani 1 1 d . . .
H6 H 0.5478 0.1823 0.2440 0.031 Uiso 1 1 calc R A .
N1 N 0.7272(12) 0.1394(6) 0.0488(5) 0.026(2) Uani 1 1 d . . .
N2 N 0.7951(12) 0.1919(6) -0.0386(5) 0.027(2) Uani 1 1 d . . .
N3 N 0.6252(12) 0.1981(6) -0.0322(4) 0.027(2) Uani 1 1 d . . .
N4 N 0.7784(13) 0.1465(6) 0.2280(4) 0.026(2) Uani 1 1 d . . .
N5 N 0.7041(13) 0.2064(6) 0.3106(4) 0.029(2) Uani 1 1 d . . .
N6 N 0.8694(13) 0.1918(6) 0.3155(4) 0.026(2) Uani 1 1 d . . .
N7 N 0.7887(14) -0.0286(5) 0.1231(5) 0.028(2) Uani 1 1 d . . .
N8 N 0.7110(13) -0.1432(5) 0.1058(5) 0.027(2) Uani 1 1 d . . .
N9 N 0.8772(12) -0.1443(6) 0.1166(5) 0.025(2) Uani 1 1 d . . .
N10 N 0.411(3) 0.0377(11) 0.1991(10) 0.029(3) Uani 0.50 1 d PU A 1
N11 N 1.120(3) 0.1782(12) 0.1290(8) 0.024(3) Uani 0.50 1 d PU B 1
O1 O 0.266(3) 0.0349(13) 0.2026(11) 0.049(4) Uani 0.50 1 d PU A 1
O3 O 0.518(3) 0.0170(12) 0.2278(10) 0.046(4) Uani 0.50 1 d PU A 1
O5 O 1.013(3) 0.2215(12) 0.1340(9) 0.041(3) Uani 0.50 1 d PU B 1
O6 O 1.261(3) 0.1884(12) 0.1276(10) 0.042(3) Uani 0.50 1 d PU B 1
O2 O 0.4672(13) 0.0755(6) 0.1534(5) 0.041(2) Uani 0.50 1 d PU A 1
O4 O 1.0678(12) 0.1107(5) 0.1297(4) 0.038(2) Uani 0.50 1 d PU B 1
O2W O 0.4672(13) 0.0755(6) 0.1534(5) 0.041(2) Uani 0.50 1 d PU A 2
H2A H 0.4325 0.0398 0.1316 0.049 Uiso 0.50 1 d PR A 2
H2B H 0.4314 0.1153 0.1367 0.049 Uiso 0.50 1 d PR A 2
O4W O 1.0678(12) 0.1107(5) 0.1297(4) 0.038(2) Uani 0.50 1 d PU A 2
H4A H 1.1145 0.1130 0.0950 0.046 Uiso 0.50 1 d PR A 2
H4B H 1.1063 0.0731 0.1481 0.046 Uiso 0.50 1 d PR A 2

loop_
_atom_site_aniso_label
_atom_site_aniso_U_11
_atom_site_aniso_U_22
_atom_site_aniso_U_33
_atom_site_aniso_U_23
_atom_site_aniso_U_13
_atom_site_aniso_U_12
Cd1 0.0304(5) 0.0210(4) 0.0165(4) -0.0012(3) -0.0002(3) 0.0008(4)
Cd2 0.0159(4) 0.0219(4) 0.0175(4) -0.0003(3) 0.0008(3) -0.0005(3)
C1 0.025(6) 0.041(7) 0.022(6) 0.006(5) 0.010(5) -0.002(6)
C2 0.019(6) 0.044(8) 0.027(6) 0.004(6) -0.006(5) -0.002(6)
C3 0.023(6) 0.024(6) 0.051(8) -0.003(6) -0.011(6) 0.005(5)
C4 0.028(7) 0.024(6) 0.042(7) -0.001(6) -0.003(5) 0.006(5)
C5 0.023(6) 0.036(7) 0.032(7) -0.006(6) -0.006(5) 0.005(6)
C6 0.018(6) 0.041(7) 0.017(5) -0.008(5) -0.006(4) 0.004(5)
N1 0.015(5) 0.037(6) 0.026(5) 0.011(5) -0.002(4) -0.008(4)
N2 0.015(5) 0.039(6) 0.026(5) 0.015(5) -0.003(4) 0.002(4)
N3 0.020(5) 0.041(6) 0.020(5) 0.005(4) -0.004(4) 0.003(5)
N4 0.025(5) 0.032(6) 0.022(5) -0.005(4) 0.001(4) -0.002(4)
N5 0.027(6) 0.041(6) 0.020(5) -0.010(4) 0.004(4) 0.001(5)
N6 0.023(5) 0.035(6) 0.020(5) -0.007(4) 0.003(4) 0.001(4)
N7 0.030(6) 0.017(5) 0.038(6) -0.001(4) -0.002(5) -0.002(4)
N8 0.022(5) 0.019(5) 0.041(6) 0.000(4) -0.008(5) 0.000(4)
N9 0.011(5) 0.027(5) 0.038(6) -0.002(5) -0.003(4) 0.005(4)
N10 0.036(4) 0.016(9) 0.035(8) -0.012(6) 0.000(5) -0.001(7)
N11 0.030(4) 0.036(4) 0.006(7) 0.003(8) 0.004(7) 0.001(3)
O1 0.038(4) 0.054(6) 0.055(6) 0.006(5) 0.003(4) -0.002(4)
O3 0.044(5) 0.047(6) 0.047(5) 0.004(4) -0.003(4) 0.003(5)
O5 0.039(5) 0.042(4) 0.043(6) 0.001(4) 0.001(4) 0.007(4)
O6 0.032(3) 0.045(5) 0.049(6) 0.003(5) 0.000(4) -0.003(3)
O2 0.038(3) 0.040(3) 0.044(3) 0.001(3) 0.001(3) 0.001(3)
O4 0.036(3) 0.039(3) 0.040(3) 0.000(3) 0.001(3) -0.002(2)
O2W 0.038(3) 0.040(3) 0.044(3) 0.001(3) 0.001(3) 0.001(3)
O4W 0.036(3) 0.039(3) 0.040(3) 0.000(3) 0.001(3) -0.002(2)

loop_
_atom_type_symbol
_atom_type_description
_atom_type_scat_dispersion_real
_atom_type_scat_dispersion_imag
_atom_type_scat_source
C C 0.0033 0.0016 'International Tables Vol C Tables 4.2.6.8 and 6.1.1.4'
H H 0.0000 0.0000 'International Tables Vol C Tables 4.2.6.8 and 6.1.1.4'
N N 0.0061 0.0033 'International Tables Vol C Tables 4.2.6.8 and 6.1.1.4'
O O 0.0106 0.0060 'International Tables Vol C Tables 4.2.6.8 and 6.1.1.4'
Cd Cd -0.8075 1.2024 'International Tables Vol C Tables 4.2.6.8 and 6.1.1.4'

loop_
_geom_angle_atom_site_label_1
_geom_angle_atom_site_label_2
_geom_angle_atom_site_label_3
_geom_angle
_geom_angle_site_symmetry_1
_geom_angle_site_symmetry_3
N4 Cd1 N1 129.0(4) . .
N4 Cd1 N7 126.5(4) . .
N1 Cd1 N7 104.5(4) . .
N4 Cd1 O4 88.7(4) . .
N1 Cd1 O4 90.4(3) . .
N7 Cd1 O4 93.1(4) . .
N4 Cd1 O2 89.0(4) . .
N1 Cd1 O2 90.6(3) . .
N7 Cd1 O2 88.7(4) . .
O4 Cd1 O2 177.6(3) . .
N2 Cd2 N8 91.2(4) 7_756 6_566
N2 Cd2 N3 90.6(4) 7_756 2_655
N8 Cd2 N3 89.8(4) 6_566 2_655
N2 Cd2 N5 90.7(4) 7_756 .
N8 Cd2 N5 89.3(4) 6_566 .
N3 Cd2 N5 178.4(4) 2_655 .
N2 Cd2 N6 177.0(4) 7_756 8_565
N8 Cd2 N6 91.4(4) 6_566 8_565
N3 Cd2 N6 90.9(3) 2_655 8_565
N5 Cd2 N6 87.8(4) . 8_565
N2 Cd2 N9 87.9(4) 7_756 3_455
N8 Cd2 N9 177.2(3) 6_566 3_455
N3 Cd2 N9 92.8(4) 2_655 3_455
N5 Cd2 N9 88.1(4) . 3_455
N6 Cd2 N9 89.5(4) 8_565 3_455
N3 C1 N1 112.5(11) . .
N3 C1 H1 123.8 . .
N1 C1 H1 123.8 . .
N2 C2 N1 115.2(11) . .
N2 C2 H2 122.4 . .
N1 C2 H2 122.4 . .
N7 C3 N8 114.7(12) . .
N7 C3 H3 122.6 . .
N8 C3 H3 122.6 . .
N9 C4 N7 111.4(11) . .
N9 C4 H4 124.3 . .
N7 C4 H4 124.3 . .
N6 C5 N4 112.5(11) . .
N6 C5 H5 123.7 . .
N4 C5 H5 123.7 . .
N5 C6 N4 113.4(11) . .
N5 C6 H6 123.3 . .
N4 C6 H6 123.3 . .
C2 N1 C1 101.1(10) . .
C2 N1 Cd1 125.7(8) . .
C1 N1 Cd1 132.7(8) . .
C2 N2 N3 105.7(10) . .
C2 N2 Cd2 126.7(8) . 7_755
N3 N2 Cd2 126.5(7) . 7_755
C1 N3 N2 105.5(10) . .
C1 N3 Cd2 133.1(9) . 2_654
N2 N3 Cd2 121.2(7) . 2_654
C6 N4 C5 102.2(10) . .
C6 N4 Cd1 128.7(8) . .
C5 N4 Cd1 129.1(9) . .
C6 N5 N6 106.3(10) . .
C6 N5 Cd2 128.7(8) . .
N6 N5 Cd2 124.1(7) . .
C5 N6 N5 105.6(10) . .
C5 N6 Cd2 130.4(8) . 8_665
N5 N6 Cd2 122.6(7) . 8_665
C3 N7 C4 102.0(10) . .
C3 N7 Cd1 126.5(9) . .
C4 N7 Cd1 131.4(9) . .
C3 N8 N9 105.2(10) . .
C3 N8 Cd2 127.9(9) . 6_556
N9 N8 Cd2 124.1(7) . 6_556
C4 N9 N8 106.7(10) . .
C4 N9 Cd2 130.1(8) . 3
N8 N9 Cd2 123.0(7) . 3
O3 N10 O1 135(3) . .
O3 N10 O2 110(2) . .
O1 N10 O2 115(2) . .
O6 N11 O5 128(2) . .
O6 N11 O4 119(2) . .
O5 N11 O4 113(2) . .
N10 O2 Cd1 120.1(12) . .
N10 O2 H2A 85.5 . .
Cd1 O2 H2A 110.0 . .
N10 O2 H2B 131.1 . .
H2A O2 H2B 106.7 . .
N11 O4 Cd1 117.4(11) . .
N11 O4 H4A 78.5 . .
H4A O4 H4B 107.7 . .

loop_
_geom_bond_atom_site_label_1
_geom_bond_atom_site_label_2
_geom_bond_distance
_geom_bond_site_symmetry_2
Cd1 N4 2.180(10) .
Cd1 N1 2.205(10) .
Cd1 N7 2.209(10) .
Cd1 O4 2.439(10) .
Cd1 O2 2.450(10) .
Cd2 N2 2.327(10) 7_756
Cd2 N8 2.333(10) 6_566
Cd2 N3 2.337(10) 2_655
Cd2 N5 2.341(10) .
Cd2 N6 2.357(10) 8_565
Cd2 N9 2.362(10) 3_455
C1 N3 1.321(15) .
C1 N1 1.357(16) .
C1 H1 0.9300 .
C2 N2 1.286(16) .
C2 N1 1.331(16) .
C2 H2 0.9300 .
C3 N7 1.299(16) .
C3 N8 1.315(16) .
C3 H3 0.9300 .
C4 N9 1.312(16) .
C4 N7 1.372(16) .
C4 H4 0.9300 .
C5 N6 1.316(16) .
C5 N4 1.346(16) .
C5 H5 0.9300 .
C6 N5 1.305(15) .
C6 N4 1.323(15) .
C6 H6 0.9300 .
N2 N3 1.375(14) .
N2 Cd2 2.327(10) 7_755
N3 Cd2 2.337(10) 2_654
N5 N6 1.357(14) .
N6 Cd2 2.357(10) 8_665
N8 N9 1.355(14) .
N8 Cd2 2.333(10) 6_556
N9 Cd2 2.362(10) 3
N10 O3 1.13(3) .
N10 O1 1.17(3) .
N10 O2 1.30(2) .
N11 O6 1.14(3) .
N11 O5 1.17(3) .
N11 O4 1.29(2) .
O2 H2A 0.8519 .
O2 H2B 0.8590 .
O4 H4A 0.8501 .
O4 H4B 0.8499 .
